data_1010822
_chemical_name_systematic 'Dodecatungstosilicic acid'
_chemical_formula_structural 'H4 (Si (W3 O10)4)'
_chemical_formula_sum 'H4 O40 Si W12'
_publ_section_title 'Ueber den Bau einiqer Heteropolysaeuren'

loop_
_publ_author_name
'Signer, R'
'Gross, H'

_journal_name_full 'Helvetica Chimica Acta'
_journal_coden_ASTM HCACAV
_journal_volume 17
_journal_year 1934
_journal_page_first 1076
_journal_page_last 1080
_cell_length_a 12.11(1)
_cell_length_b 12.11(1)
_cell_length_c 12.11(1)
_cell_angle_alpha 90
_cell_angle_beta 90
_cell_angle_gamma 90
_cell_volume 1776.0
_cell_formula_units_Z 0

loop_
_atom_site_label
_atom_site_fract_x
_atom_site_fract_y
_atom_site_fract_z
? ? ? ?

_cod_database_code 1010822
_journal_paper_doi 10.1002/hlca.193401701135
